data_1505072
loop_
_publ_author_name
'Sun, Duoli'
'Rosokha, Sergiy V.'
'Kochi, Jay K.'

_publ_section_title
;
 Reversible interchange of charge-transfer versus electron-transfer states
 in organic electron transfer via cross-exchanges between diamagnetic
 (donor/acceptor) dyads.
;
_journal_issue 24
_journal_name_full 'The journal of physical chemistry. B'
_journal_page_first 6655
_journal_page_last 6666
_journal_paper_doi 10.1021/jp068994o
_journal_volume 111
_journal_year 2007
_chemical_formula_moiety 'C12 H14 O4, C7 H8, Cl6 Sb'
_chemical_formula_sum 'C19 H22 Cl6 N0 O4 Sb'
_chemical_formula_weight 648.82
_chemical_name_systematic
; 
 ? 
;
_space_group_IT_number 2
_symmetry_cell_setting triclinic
_symmetry_space_group_name_Hall '-P 1'
_symmetry_space_group_name_H-M 'P -1'
_atom_sites_solution_hydrogens geom
_atom_sites_solution_primary direct
_atom_sites_solution_secondary difmap
_audit_creation_method SHELXL-97
_cell_angle_alpha 113.899(3)
_cell_angle_beta 101.326(3)
_cell_angle_gamma 91.302(3)
_cell_formula_units_Z 2
_cell_length_a 7.8863(13)
_cell_length_b 14.082(2)
_cell_length_c 14.387(2)
_cell_measurement_reflns_used 6034
_cell_measurement_temperature 173(2)
_cell_measurement_theta_max 0.000
_cell_measurement_theta_min 0.000
_cell_volume 1423.0(4)
_computing_cell_refinement 'SAINT V6.28 (BrukerAXS, 1997-2001)'
_computing_data_collection 'SMART V5.630 (BrukerAXS, 1997-2001)'
_computing_data_reduction 'SAINT & SADABS V2.06 (Sheldrick, 2000)'
_computing_molecular_graphics 'XP V5.06 (BrukerAXS, 1997-99)'
_computing_publication_material 'SHELXL-93, XCIF V5.05 (BrukerAXS, 1997-99)'
_computing_structure_refinement 'SHELXTL v. 6.12 (Sheldrick, 2001)'
_computing_structure_solution 'SHELXTL v. 6.12 (Sheldrick, 2001)'
_diffrn_ambient_temperature 173(2)
_diffrn_measured_fraction_theta_full 0.972
_diffrn_measured_fraction_theta_max 0.972
_diffrn_measurement_device 'Siemens SMART'
_diffrn_measurement_method
;
\w-scan, frame range 0.3 deg, hemisphere
;
_diffrn_radiation_monochromator graphite
_diffrn_radiation_source 'fine-focus sealed tube'
_diffrn_radiation_type MoK\a
_diffrn_radiation_wavelength 0.71073
_diffrn_reflns_av_R_equivalents 0.0319
_diffrn_reflns_av_sigmaI/netI 0.0510
_diffrn_reflns_limit_h_max 11
_diffrn_reflns_limit_h_min -11
_diffrn_reflns_limit_k_max 19
_diffrn_reflns_limit_k_min -19
_diffrn_reflns_limit_l_max 20
_diffrn_reflns_limit_l_min -20
_diffrn_reflns_number 17703
_diffrn_reflns_theta_full 30.06
_diffrn_reflns_theta_max 30.06
_diffrn_reflns_theta_min 1.59
_diffrn_standards_decay_% 0
_diffrn_standards_interval_count 0
_diffrn_standards_interval_time 0
_diffrn_standards_number none
_exptl_absorpt_coefficient_mu 1.553
_exptl_absorpt_correction_T_max 1.000000
_exptl_absorpt_correction_T_min 0.769969
_exptl_absorpt_correction_type multi-scan
_exptl_absorpt_process_details 'Semi-empirical (SADABS procedure)'
_exptl_crystal_colour yellow
_exptl_crystal_density_diffrn 1.514
_exptl_crystal_density_method 'not measured'
_exptl_crystal_description plate
_exptl_crystal_F_000 642
_exptl_crystal_size_max 0.50
_exptl_crystal_size_mid 0.30
_exptl_crystal_size_min 0.02
_refine_diff_density_max 0.953
_refine_diff_density_min -0.679
_refine_diff_density_rms 0.089
_refine_ls_extinction_method none
_refine_ls_goodness_of_fit_ref 0.911
_refine_ls_hydrogen_treatment constr
_refine_ls_matrix_type full
_refine_ls_number_parameters 276
_refine_ls_number_reflns 8100
_refine_ls_number_restraints 0
_refine_ls_restrained_S_all 0.911
_refine_ls_R_factor_all 0.0444
_refine_ls_R_factor_gt 0.0339
_refine_ls_shift/su_max 0.050
_refine_ls_shift/su_mean 0.001
_refine_ls_structure_factor_coef Fsqd
_refine_ls_weighting_details 'calc w=1/[\s^2^(Fo^2^)+(0.0280P)^2^+0.0000P] where P=(Fo^2^+2Fc^2^)/3'
_refine_ls_weighting_scheme calc
_refine_ls_wR_factor_gt 0.0660
_refine_ls_wR_factor_ref 0.0683
_reflns_number_gt 6359
_reflns_number_total 8100
_reflns_threshold_expression >2sigma(I)
_cod_data_source_file jp068994osi20061228_020637.cif
_cod_data_source_block sun17
_cod_depositor_comments
;
The following automatic conversions were performed:

'_symmetry_cell_setting' value 'Triclinic' changed to 'triclinic'
according to /home/saulius/struct/CIF-dictionaries/cif_core.dic
dictionary named 'cif_core.dic' version 2.4.1 from 2010-06-29.

Automatic conversion script
Id: cif_fix_values 1715 2011-07-08 13:25:40Z adriana 
;
_cod_database_code 1505072

loop_
_symmetry_equiv_pos_as_xyz
'x, y, z'
'-x, -y, -z'

loop_
_atom_site_label
_atom_site_type_symbol
_atom_site_fract_x
_atom_site_fract_y
_atom_site_fract_z
_atom_site_U_iso_or_equiv
_atom_site_adp_type
_atom_site_occupancy
_atom_site_symmetry_multiplicity
_atom_site_calc_flag
_atom_site_refinement_flags
C12 C 0.3425(3) 0.4982(2) 0.1998(2) 0.0473(7) Uani 1 1 d .
H12A H 0.4171 0.4778 0.1494 0.071 Uiso 1 1 calc R
H12B H 0.2484 0.5340 0.1777 0.071 Uiso 1 1 calc R
H12C H 0.2927 0.4356 0.2032 0.071 Uiso 1 1 calc R
C4 C 0.6592(3) 0.45377(18) 0.47204(17) 0.0270(5) Uani 1 1 d .
H4 H 0.7620 0.4244 0.4545 0.032 Uiso 1 1 calc R
C2 C 0.4069(3) 0.54765(17) 0.44645(17) 0.0246(5) Uani 1 1 d .
C8 C 0.3383(3) 0.02870(17) 1.03686(18) 0.0271(5) Uani 1 1 d .
H8 H 0.2343 0.0471 1.0605 0.032 Uiso 1 1 calc R
C3 C 0.5594(3) 0.50250(18) 0.41942(17) 0.0257(5) Uani 1 1 d .
C6 C 0.5637(3) 0.04382(17) 0.94491(17) 0.0253(5) Uani 1 1 d .
C7 C 0.4085(3) 0.07178(17) 0.98021(18) 0.0251(5) Uani 1 1 d .
C51 C 0.3615(3) 0.1337(2) 0.7812(2) 0.0390(6) Uani 1 1 d .
H51A H 0.3100 0.0609 0.7532 0.059 Uiso 1 1 calc R
H51B H 0.4413 0.1398 0.7391 0.059 Uiso 1 1 calc R
H51C H 0.2690 0.1785 0.7791 0.059 Uiso 1 1 calc R
C5 C 0.4599(3) 0.16710(18) 0.8922(2) 0.0317(5) Uani 1 1 d .
C1 C 0.4482(3) 0.5700(2) 0.30507(19) 0.0313(5) Uani 1 1 d .
C52 C 0.5393(3) 0.27823(19) 0.9496(2) 0.0428(7) Uani 1 1 d .
H52A H 0.4473 0.3245 0.9547 0.064 Uiso 1 1 calc R
H52B H 0.6197 0.2930 0.9119 0.064 Uiso 1 1 calc R
H52C H 0.6029 0.2901 1.0198 0.064 Uiso 1 1 calc R
C13 C 0.5252(4) 0.6725(2) 0.3150(3) 0.0510(8) Uani 1 1 d .
H13A H 0.5903 0.7133 0.3869 0.077 Uiso 1 1 calc R
H13B H 0.4319 0.7111 0.2972 0.077 Uiso 1 1 calc R
H13C H 0.6040 0.6603 0.2675 0.077 Uiso 1 1 calc R
C201 C 0.0501(3) 0.3260(2) 0.9014(2) 0.0364(6) Uani 1 1 d .
H201 H 0.0915 0.3535 0.9749 0.044 Uiso 1 1 calc R
C202 C 0.0903(3) 0.38300(19) 0.8483(2) 0.0346(6) Uani 1 1 d .
C203 C 0.0279(3) 0.3407(2) 0.7405(2) 0.0368(6) Uani 1 1 d .
H203 H 0.0548 0.3781 0.7022 0.044 Uiso 1 1 calc R
C204 C 0.1980(4) 0.4884(2) 0.9052(2) 0.0511(8) Uani 1 1 d .
H20A H 0.1398 0.5358 0.9572 0.077 Uiso 1 1 calc R
H20B H 0.2111 0.5173 0.8551 0.077 Uiso 1 1 calc R
H20C H 0.3131 0.4804 0.9402 0.077 Uiso 1 1 calc R
C205 C -0.0724(3) 0.2451(2) 0.6888(2) 0.0403(6) Uani 1 1 d .
H205 H -0.1146 0.2173 0.6154 0.048 Uiso 1 1 calc R
C206 C -0.1117(3) 0.1896(2) 0.7431(2) 0.0392(6) Uani 1 1 d .
H206 H -0.1817 0.1241 0.7073 0.047 Uiso 1 1 calc R
C207 C -0.0494(3) 0.2294(2) 0.8496(2) 0.0393(6) Uani 1 1 d .
H207 H -0.0745 0.1909 0.8873 0.047 Uiso 1 1 calc R
Cl1 Cl 1.01679(8) 0.58594(5) 0.68629(5) 0.03934(15) Uani 1 1 d .
Cl5 Cl 1.30421(8) 0.79447(6) 0.76337(6) 0.04745(18) Uani 1 1 d .
Cl2 Cl 0.69332(8) 0.73720(5) 0.69953(6) 0.04695(18) Uani 1 1 d .
Cl4 Cl 0.98163(9) 0.94593(5) 0.77764(6) 0.04605(17) Uani 1 1 d .
Cl6 Cl 1.01731(10) 0.79376(6) 0.90669(5) 0.04731(18) Uani 1 1 d .
Cl3 Cl 0.97769(10) 0.73442(6) 0.55407(5) 0.05150(19) Uani 1 1 d .
O1 O 0.3406(2) 0.58984(13) 0.38129(12) 0.0316(4) Uani 1 1 d .
O3 O 0.3458(2) 0.14504(13) 0.95134(13) 0.0323(4) Uani 1 1 d .
O2 O 0.5867(2) 0.51614(13) 0.33659(12) 0.0317(4) Uani 1 1 d .
O4 O 0.5972(2) 0.09898(13) 0.89269(13) 0.0327(4) Uani 1 1 d .
Sb1 Sb 0.998687(19) 0.765849(12) 0.731018(12) 0.02418(5) Uani 1 1 d .

loop_
_atom_site_aniso_label
_atom_site_aniso_U_11
_atom_site_aniso_U_22
_atom_site_aniso_U_33
_atom_site_aniso_U_23
_atom_site_aniso_U_13
_atom_site_aniso_U_12
C12 0.0355(16) 0.074(2) 0.0322(15) 0.0215(15) 0.0080(12) 0.0104(14)
C4 0.0220(12) 0.0333(12) 0.0259(12) 0.0112(10) 0.0084(10) 0.0074(10)
C2 0.0208(11) 0.0265(11) 0.0270(12) 0.0121(10) 0.0044(9) 0.0037(9)
C8 0.0221(12) 0.0279(12) 0.0304(13) 0.0103(10) 0.0081(10) 0.0036(9)
C3 0.0223(11) 0.0317(12) 0.0239(12) 0.0111(10) 0.0080(9) 0.0031(9)
C6 0.0236(12) 0.0271(11) 0.0251(12) 0.0109(10) 0.0061(9) -0.0003(9)
C7 0.0206(11) 0.0254(11) 0.0278(12) 0.0103(10) 0.0037(9) 0.0041(9)
C51 0.0364(15) 0.0445(15) 0.0420(16) 0.0238(13) 0.0091(12) 0.0047(12)
C5 0.0293(13) 0.0321(13) 0.0426(15) 0.0213(12) 0.0141(11) 0.0083(10)
C1 0.0264(13) 0.0468(15) 0.0322(13) 0.0247(12) 0.0132(11) 0.0123(11)
C52 0.0369(15) 0.0359(14) 0.0541(18) 0.0185(13) 0.0083(13) 0.0020(12)
C13 0.0460(18) 0.0544(18) 0.075(2) 0.0419(17) 0.0288(16) 0.0155(14)
C201 0.0356(15) 0.0452(15) 0.0274(13) 0.0132(12) 0.0092(11) 0.0090(12)
C202 0.0278(13) 0.0350(13) 0.0385(15) 0.0118(12) 0.0093(11) 0.0086(11)
C203 0.0351(14) 0.0417(15) 0.0409(16) 0.0228(13) 0.0114(12) 0.0114(12)
C204 0.0477(18) 0.0387(16) 0.060(2) 0.0144(14) 0.0109(15) 0.0059(13)
C205 0.0407(16) 0.0479(16) 0.0300(14) 0.0160(12) 0.0031(12) 0.0080(13)
C206 0.0342(15) 0.0386(14) 0.0423(16) 0.0160(13) 0.0055(12) 0.0032(12)
C207 0.0379(15) 0.0474(16) 0.0399(16) 0.0237(13) 0.0127(12) 0.0051(12)
Cl1 0.0362(4) 0.0315(3) 0.0539(4) 0.0182(3) 0.0166(3) 0.0097(3)
Cl5 0.0196(3) 0.0549(4) 0.0549(4) 0.0099(3) 0.0094(3) -0.0026(3)
Cl2 0.0186(3) 0.0430(4) 0.0689(5) 0.0143(3) 0.0072(3) 0.0024(3)
Cl4 0.0497(4) 0.0287(3) 0.0600(5) 0.0174(3) 0.0155(4) 0.0033(3)
Cl6 0.0542(4) 0.0621(5) 0.0303(4) 0.0205(3) 0.0158(3) 0.0156(4)
Cl3 0.0644(5) 0.0643(5) 0.0306(4) 0.0229(3) 0.0137(3) 0.0159(4)
O1 0.0274(9) 0.0463(10) 0.0333(9) 0.0259(8) 0.0120(7) 0.0154(8)
O3 0.0278(9) 0.0370(9) 0.0440(10) 0.0248(8) 0.0157(8) 0.0126(7)
O2 0.0287(9) 0.0472(10) 0.0304(9) 0.0239(8) 0.0133(7) 0.0148(8)
O4 0.0294(9) 0.0361(9) 0.0459(11) 0.0260(8) 0.0177(8) 0.0113(7)
Sb1 0.01842(8) 0.02791(8) 0.02613(9) 0.01064(6) 0.00632(6) 0.00244(6)

loop_
_atom_type_symbol
_atom_type_description
_atom_type_scat_dispersion_real
_atom_type_scat_dispersion_imag
_atom_type_scat_source
C C 0.0033 0.0016 'International Tables Vol C Tables 4.2.6.8 and 6.1.1.4'
H H 0.0000 0.0000 'International Tables Vol C Tables 4.2.6.8 and 6.1.1.4'
N N 0.0061 0.0033 'International Tables Vol C Tables 4.2.6.8 and 6.1.1.4'
O O 0.0106 0.0060 'International Tables Vol C Tables 4.2.6.8 and 6.1.1.4'
Cl Cl 0.1484 0.1585 'International Tables Vol C Tables 4.2.6.8 and 6.1.1.4'
Sb Sb -0.5866 1.5461 'International Tables Vol C Tables 4.2.6.8 and 6.1.1.4'

loop_
_geom_angle_atom_site_label_1
_geom_angle_atom_site_label_2
_geom_angle_atom_site_label_3
_geom_angle
_geom_angle_site_symmetry_1
_geom_angle_site_symmetry_3
C1 C12 H12A 109.5 . .
C1 C12 H12B 109.5 . .
H12A C12 H12B 109.5 . .
C1 C12 H12C 109.5 . .
H12A C12 H12C 109.5 . .
H12B C12 H12C 109.5 . .
C3 C4 C2 112.1(2) . 2_666
C3 C4 H4 123.9 . .
C2 C4 H4 123.9 2_666 .
O1 C2 C4 126.6(2) . 2_666
O1 C2 C3 109.46(19) . .
C4 C2 C3 123.9(2) 2_666 .
C6 C8 C7 112.0(2) 2_657 .
C6 C8 H8 124.0 2_657 .
C7 C8 H8 124.0 . .
O2 C3 C4 127.1(2) . .
O2 C3 C2 109.0(2) . .
C4 C3 C2 123.9(2) . .
O4 C6 C8 126.4(2) . 2_657
O4 C6 C7 109.3(2) . .
C8 C6 C7 124.2(2) 2_657 .
O3 C7 C8 126.6(2) . .
O3 C7 C6 109.71(19) . .
C8 C7 C6 123.7(2) . .
C5 C51 H51A 109.5 . .
C5 C51 H51B 109.5 . .
H51A C51 H51B 109.5 . .
C5 C51 H51C 109.5 . .
H51A C51 H51C 109.5 . .
H51B C51 H51C 109.5 . .
O3 C5 O4 104.41(18) . .
O3 C5 C52 108.9(2) . .
O4 C5 C52 108.8(2) . .
O3 C5 C51 109.1(2) . .
O4 C5 C51 108.10(19) . .
C52 C5 C51 116.9(2) . .
O2 C1 O1 104.71(17) . .
O2 C1 C13 108.8(2) . .
O1 C1 C13 108.6(2) . .
O2 C1 C12 108.8(2) . .
O1 C1 C12 108.78(19) . .
C13 C1 C12 116.4(2) . .
C5 C52 H52A 109.5 . .
C5 C52 H52B 109.5 . .
H52A C52 H52B 109.5 . .
C5 C52 H52C 109.5 . .
H52A C52 H52C 109.5 . .
H52B C52 H52C 109.5 . .
C1 C13 H13A 109.5 . .
C1 C13 H13B 109.5 . .
H13A C13 H13B 109.5 . .
C1 C13 H13C 109.5 . .
H13A C13 H13C 109.5 . .
H13B C13 H13C 109.5 . .
C202 C201 C207 121.4(2) . .
C202 C201 H201 119.3 . .
C207 C201 H201 119.3 . .
C201 C202 C203 118.1(2) . .
C201 C202 C204 121.2(2) . .
C203 C202 C204 120.7(3) . .
C205 C203 C202 120.7(2) . .
C205 C203 H203 119.7 . .
C202 C203 H203 119.7 . .
C202 C204 H20A 109.5 . .
C202 C204 H20B 109.5 . .
H20A C204 H20B 109.5 . .
C202 C204 H20C 109.5 . .
H20A C204 H20C 109.5 . .
H20B C204 H20C 109.5 . .
C206 C205 C203 120.4(2) . .
C206 C205 H205 119.8 . .
C203 C205 H205 119.8 . .
C205 C206 C207 119.9(2) . .
C205 C206 H206 120.1 . .
C207 C206 H206 120.1 . .
C206 C207 C201 119.6(3) . .
C206 C207 H207 120.2 . .
C201 C207 H207 120.2 . .
C2 O1 C1 108.15(17) . .
C7 O3 C5 108.27(17) . .
C3 O2 C1 108.61(17) . .
C6 O4 C5 108.26(17) . .
Cl2 Sb1 Cl5 179.70(3) . .
Cl2 Sb1 Cl4 89.85(2) . .
Cl5 Sb1 Cl4 90.21(3) . .
Cl2 Sb1 Cl1 90.30(2) . .
Cl5 Sb1 Cl1 89.64(2) . .
Cl4 Sb1 Cl1 179.38(3) . .
Cl2 Sb1 Cl6 89.39(3) . .
Cl5 Sb1 Cl6 90.31(3) . .
Cl4 Sb1 Cl6 89.91(3) . .
Cl1 Sb1 Cl6 89.49(3) . .
Cl2 Sb1 Cl3 90.11(3) . .
Cl5 Sb1 Cl3 90.18(3) . .
Cl4 Sb1 Cl3 91.12(3) . .
Cl1 Sb1 Cl3 89.49(3) . .
Cl6 Sb1 Cl3 178.86(3) . .

loop_
_geom_bond_atom_site_label_1
_geom_bond_atom_site_label_2
_geom_bond_distance
_geom_bond_site_symmetry_2
C12 C1 1.496(4) .
C12 H12A 0.9800 .
C12 H12B 0.9800 .
C12 H12C 0.9800 .
C4 C3 1.369(3) .
C4 C2 1.380(3) 2_666
C4 H4 0.9500 .
C2 O1 1.333(3) .
C2 C4 1.380(3) 2_666
C2 C3 1.422(3) .
C8 C6 1.372(3) 2_657
C8 C7 1.379(3) .
C8 H8 0.9500 .
C3 O2 1.337(3) .
C6 O4 1.334(3) .
C6 C8 1.372(3) 2_657
C6 C7 1.420(3) .
C7 O3 1.331(3) .
C51 C5 1.504(3) .
C51 H51A 0.9800 .
C51 H51B 0.9800 .
C51 H51C 0.9800 .
C5 O3 1.460(3) .
C5 O4 1.464(3) .
C5 C52 1.493(3) .
C1 O2 1.448(3) .
C1 O1 1.459(3) .
C1 C13 1.493(3) .
C52 H52A 0.9800 .
C52 H52B 0.9800 .
C52 H52C 0.9800 .
C13 H13A 0.9800 .
C13 H13B 0.9800 .
C13 H13C 0.9800 .
C201 C202 1.382(3) .
C201 C207 1.386(4) .
C201 H201 0.9500 .
C202 C203 1.393(4) .
C202 C204 1.510(3) .
C203 C205 1.379(4) .
C203 H203 0.9500 .
C204 H20A 0.9800 .
C204 H20B 0.9800 .
C204 H20C 0.9800 .
C205 C206 1.376(4) .
C205 H205 0.9500 .
C206 C207 1.378(4) .
C206 H206 0.9500 .
C207 H207 0.9500 .
Cl1 Sb1 2.3632(7) .
Cl5 Sb1 2.3554(7) .
Cl2 Sb1 2.3552(7) .
Cl4 Sb1 2.3604(8) .
Cl6 Sb1 2.3687(8) .
Cl3 Sb1 2.3712(8) .
